data_4088586
loop_
_publ_author_name
'Winkler, Andrea'
'Brandhorst, Kai'
'Freytag, Matthias'
'Jones, Peter G.'
'Tamm, Matthias'

_publ_section_title
;
 Palladium(II) Complexes with Anionic N-Heterocyclic Carbene--Borate
 Ligands as Catalysts for the Amination of Aryl Halides
;
_journal_issue 8
_journal_name_full Organometallics
_journal_page_first 1160
_journal_paper_doi 10.1021/acs.organomet.6b00217
_journal_volume 35
_journal_year 2016
_chemical_formula_sum 'C49 H42 B F15 N2 Pd'
_chemical_formula_weight 1061.06
_space_group_IT_number 14
_space_group_name_Hall '-P 2yn'
_space_group_name_H-M_alt 'P 1 21/n 1'
_symmetry_cell_setting monoclinic
_symmetry_space_group_name_H-M 'P 1 21/n 1'
_atom_sites_solution_hydrogens geom
_atom_sites_solution_primary direct
_atom_sites_solution_secondary difmap
_audit_creation_method SHELXL-97
_cell_angle_alpha 90.00
_cell_angle_beta 102.895(2)
_cell_angle_gamma 90.00
_cell_formula_units_Z 4
_cell_length_a 12.5426(2)
_cell_length_b 16.2308(2)
_cell_length_c 22.8614(3)
_cell_measurement_reflns_used 55581
_cell_measurement_temperature 100(2)
_cell_measurement_theta_max 75.6080
_cell_measurement_theta_min 3.3590
_cell_volume 4536.67(11)
_computing_cell_refinement
; 
CrysAlisPro, Agilent Technologies, 
Version 1.171.36.28 (release 01-02-2013 CrysAlis171 .NET) 
(compiled Feb  1 2013,16:14:44) 
;
_computing_data_collection
; 
CrysAlisPro, Agilent Technologies, 
Version 1.171.36.28 (release 01-02-2013 CrysAlis171 .NET) 
(compiled Feb  1 2013,16:14:44) 
;
_computing_data_reduction
; 
CrysAlisPro, Agilent Technologies, 
Version 1.171.36.28 (release 01-02-2013 CrysAlis171 .NET) 
(compiled Feb  1 2013,16:14:44) 
;
_computing_molecular_graphics 'Bruker XP'
_computing_publication_material SHELXL-97
_computing_structure_refinement 'SHELXL-97 (Sheldrick, 1997)'
_computing_structure_solution 'SHELXS-97 (Sheldrick, 1990)'
_diffrn_ambient_temperature 100(2)
_diffrn_detector_area_resol_mean 10.3543
_diffrn_measured_fraction_theta_full 1.000
_diffrn_measured_fraction_theta_max 0.997
_diffrn_measurement_device_type 'Oxford Diffraction Xcalibur, Atlas, Nova'
_diffrn_measurement_method '\w scans'
_diffrn_radiation_monochromator mirror
_diffrn_radiation_type 'Cu K\a'
_diffrn_radiation_wavelength 1.54184
_diffrn_reflns_av_R_equivalents 0.0449
_diffrn_reflns_av_sigmaI/netI 0.0182
_diffrn_reflns_limit_h_max 15
_diffrn_reflns_limit_h_min -15
_diffrn_reflns_limit_k_max 20
_diffrn_reflns_limit_k_min -20
_diffrn_reflns_limit_l_max 28
_diffrn_reflns_limit_l_min -25
_diffrn_reflns_number 92893
_diffrn_reflns_theta_full 75.00
_diffrn_reflns_theta_max 75.72
_diffrn_reflns_theta_min 3.37
_diffrn_source 'Nova (Cu) X-ray Source'
_exptl_absorpt_coefficient_mu 4.187
_exptl_absorpt_correction_T_max 1.00000
_exptl_absorpt_correction_T_min 0.74997
_exptl_absorpt_correction_type multi-scan
_exptl_absorpt_process_details
; 
CrysAlisPro, Agilent Technologies, 
Version 1.171.36.28 (release 01-02-2013 CrysAlis171 .NET) 
(compiled Feb  1 2013,16:14:44) 
;
_exptl_crystal_colour 'slightly yellow'
_exptl_crystal_density_diffrn 1.554
_exptl_crystal_density_method 'not measured'
_exptl_crystal_description irregular
_exptl_crystal_F_000 2144
_exptl_crystal_size_max 0.20
_exptl_crystal_size_mid 0.18
_exptl_crystal_size_min 0.08
_refine_diff_density_max 3.500
_refine_diff_density_min -0.960
_refine_diff_density_rms 0.077
_refine_ls_extinction_method none
_refine_ls_goodness_of_fit_ref 1.051
_refine_ls_hydrogen_treatment mixed
_refine_ls_matrix_type full
_refine_ls_number_parameters 638
_refine_ls_number_reflns 9410
_refine_ls_number_restraints 0
_refine_ls_restrained_S_all 1.051
_refine_ls_R_factor_all 0.0372
_refine_ls_R_factor_gt 0.0357
_refine_ls_shift/su_max 0.001
_refine_ls_shift/su_mean 0.000
_refine_ls_structure_factor_coef Fsqd
_refine_ls_weighting_details 'calc w=1/[\s^2^(Fo^2^)+(0.0490P)^2^+7.0888P] where P=(Fo^2^+2Fc^2^)/3'
_refine_ls_weighting_scheme calc
_refine_ls_wR_factor_gt 0.0916
_refine_ls_wR_factor_ref 0.0930
_reflns_number_gt 8970
_reflns_number_total 9410
_reflns_threshold_expression >2sigma(I)
_cod_data_source_file om6b00217_si_002.cif
_cod_data_source_block andre40
_cod_original_cell_volume 4536.66(11)
_cod_original_sg_symbol_H-M 'P 21/n'
_cod_database_code 4088586

loop_
_symmetry_equiv_pos_as_xyz
'x, y, z'
'-x+1/2, y+1/2, -z+1/2'
'-x, -y, -z'
'x-1/2, -y-1/2, z-1/2'

loop_
_atom_site_label
_atom_site_type_symbol
_atom_site_fract_x
_atom_site_fract_y
_atom_site_fract_z
_atom_site_U_iso_or_equiv
_atom_site_adp_type
_atom_site_occupancy
_atom_site_symmetry_multiplicity
_atom_site_calc_flag
_atom_site_refinement_flags
Pd Pd 0.423050(13) 0.462348(10) 0.151791(7) 0.01522(6) Uani 1 1 d .
B1 B 0.6676(2) 0.35183(15) 0.37117(11) 0.0141(4) Uani 1 1 d .
N1 N 0.54536(15) 0.40511(11) 0.25846(8) 0.0131(3) Uani 1 1 d .
N2 N 0.62868(15) 0.34170(11) 0.19966(8) 0.0141(4) Uani 1 1 d .
F1 F 0.52318(12) 0.21211(9) 0.30361(6) 0.0226(3) Uani 1 1 d .
F2 F 0.42309(12) 0.09787(10) 0.35279(7) 0.0285(3) Uani 1 1 d .
F3 F 0.43872(13) 0.09429(10) 0.47412(7) 0.0305(3) Uani 1 1 d .
F4 F 0.56030(12) 0.21078(9) 0.54466(6) 0.0255(3) Uani 1 1 d .
F5 F 0.67120(12) 0.32220(8) 0.49735(6) 0.0208(3) Uani 1 1 d .
F6 F 0.79089(11) 0.19514(8) 0.42910(6) 0.0212(3) Uani 1 1 d .
F7 F 0.99865(12) 0.16463(9) 0.43958(7) 0.0246(3) Uani 1 1 d .
F8 F 1.13161(11) 0.27228(9) 0.39775(7) 0.0248(3) Uani 1 1 d .
F9 F 1.04608(12) 0.41748(9) 0.34723(7) 0.0251(3) Uani 1 1 d .
F10 F 0.83480(11) 0.45136(8) 0.33627(7) 0.0209(3) Uani 1 1 d .
F11 F 0.45964(11) 0.42265(8) 0.37610(6) 0.0196(3) Uani 1 1 d .
F12 F 0.41759(12) 0.55894(9) 0.43140(7) 0.0264(3) Uani 1 1 d .
F13 F 0.58431(14) 0.64163(9) 0.50668(7) 0.0292(3) Uani 1 1 d .
F14 F 0.79286(13) 0.58630(9) 0.51970(6) 0.0260(3) Uani 1 1 d .
F15 F 0.83888(12) 0.46017(9) 0.45814(7) 0.0228(3) Uani 1 1 d .
C1 C 0.54581(18) 0.39287(13) 0.20000(10) 0.0148(4) Uani 1 1 d .
C2 C 0.63016(17) 0.36179(13) 0.29778(10) 0.0136(4) Uani 1 1 d .
C3 C 0.68067(18) 0.32255(13) 0.25850(10) 0.0150(4) Uani 1 1 d .
H3 H 0.7423 0.2873 0.2697 0.018 Uiso 1 1 calc R
C4 C 0.45805(18) 0.46286(13) 0.26266(10) 0.0137(4) Uani 1 1 d .
C5 C 0.48325(19) 0.54732(14) 0.27336(10) 0.0161(4) Uani 1 1 d .
C6 C 0.3962(2) 0.60029(15) 0.27480(11) 0.0206(5) Uani 1 1 d .
H6 H 0.4106 0.6571 0.2831 0.025 Uiso 1 1 calc R
C7 C 0.2894(2) 0.57209(15) 0.26439(12) 0.0229(5) Uani 1 1 d .
H7 H 0.2319 0.6094 0.2661 0.028 Uiso 1 1 calc R
C8 C 0.26592(19) 0.48990(16) 0.25145(12) 0.0222(5) Uani 1 1 d .
H8 H 0.1920 0.4719 0.2429 0.027 Uiso 1 1 calc R
C9 C 0.34957(19) 0.43265(14) 0.25079(10) 0.0171(4) Uani 1 1 d .
C10 C 0.59939(19) 0.57972(14) 0.28072(11) 0.0200(5) Uani 1 1 d .
H10 H 0.6510 0.5334 0.2955 0.024 Uiso 1 1 calc R
C11 C 0.6257(2) 0.65006(17) 0.32567(12) 0.0294(6) Uani 1 1 d .
H11A H 0.5833 0.6989 0.3094 0.044 Uiso 1 1 calc R
H11B H 0.7039 0.6628 0.3331 0.044 Uiso 1 1 calc R
H11C H 0.6067 0.6338 0.3634 0.044 Uiso 1 1 calc R
C12 C 0.6193(3) 0.6085(2) 0.22035(13) 0.0355(7) Uani 1 1 d .
H12A H 0.6020 0.5636 0.1911 0.053 Uiso 1 1 calc R
H12B H 0.6962 0.6242 0.2252 0.053 Uiso 1 1 calc R
H12C H 0.5725 0.6560 0.2061 0.053 Uiso 1 1 calc R
C13 C 0.32166(19) 0.34113(14) 0.24437(11) 0.0194(5) Uani 1 1 d .
H13 H 0.3914 0.3100 0.2471 0.023 Uiso 1 1 calc R
C14 C 0.2700(2) 0.31191(16) 0.29568(12) 0.0271(5) Uani 1 1 d .
H14A H 0.1993 0.3393 0.2926 0.041 Uiso 1 1 calc R
H14B H 0.3187 0.3257 0.3343 0.041 Uiso 1 1 calc R
H14C H 0.2592 0.2521 0.2930 0.041 Uiso 1 1 calc R
C15 C 0.2460(2) 0.32116(16) 0.18373(12) 0.0256(5) Uani 1 1 d .
H15A H 0.1779 0.3525 0.1793 0.038 Uiso 1 1 calc R
H15B H 0.2295 0.2621 0.1816 0.038 Uiso 1 1 calc R
H15C H 0.2821 0.3361 0.1514 0.038 Uiso 1 1 calc R
C16 C 0.66289(18) 0.31649(14) 0.14619(10) 0.0167(4) Uani 1 1 d .
C17 C 0.75183(19) 0.35730(15) 0.13193(11) 0.0206(5) Uani 1 1 d .
C18 C 0.7839(2) 0.33200(18) 0.07991(12) 0.0282(6) Uani 1 1 d .
H18 H 0.8447 0.3577 0.0690 0.034 Uiso 1 1 calc R
C19 C 0.7282(2) 0.27002(19) 0.04423(11) 0.0315(6) Uani 1 1 d .
H19 H 0.7510 0.2536 0.0091 0.038 Uiso 1 1 calc R
C20 C 0.6397(2) 0.23169(18) 0.05914(11) 0.0290(6) Uani 1 1 d .
H20 H 0.6024 0.1894 0.0339 0.035 Uiso 1 1 calc R
C21 C 0.6040(2) 0.25388(15) 0.11073(11) 0.0211(5) Uani 1 1 d .
C22 C 0.8126(2) 0.42689(16) 0.17039(12) 0.0248(5) Uani 1 1 d .
H22 H 0.7732 0.4388 0.2030 0.030 Uiso 1 1 calc R
C23 C 0.9295(2) 0.4016(2) 0.20008(15) 0.0382(7) Uani 1 1 d .
H23A H 0.9277 0.3531 0.2254 0.057 Uiso 1 1 calc R
H23B H 0.9661 0.4471 0.2248 0.057 Uiso 1 1 calc R
H23C H 0.9695 0.3882 0.1691 0.057 Uiso 1 1 calc R
C24 C 0.8126(3) 0.5058(2) 0.13381(15) 0.0392(7) Uani 1 1 d .
H24A H 0.8581 0.4978 0.1045 0.059 Uiso 1 1 calc R
H24B H 0.8421 0.5513 0.1608 0.059 Uiso 1 1 calc R
H24C H 0.7376 0.5189 0.1127 0.059 Uiso 1 1 calc R
C25 C 0.5090(2) 0.20979(16) 0.12838(12) 0.0252(5) Uani 1 1 d .
H25 H 0.4807 0.2471 0.1562 0.030 Uiso 1 1 calc R
C26 C 0.5470(3) 0.1314(3) 0.1626(2) 0.0619(12) Uani 1 1 d .
H26A H 0.5760 0.0934 0.1367 0.093 Uiso 1 1 calc R
H26B H 0.4851 0.1056 0.1752 0.093 Uiso 1 1 calc R
H26C H 0.6044 0.1445 0.1981 0.093 Uiso 1 1 calc R
C27 C 0.4147(3) 0.1928(3) 0.07525(16) 0.0514(9) Uani 1 1 d .
H27A H 0.3947 0.2438 0.0524 0.077 Uiso 1 1 calc R
H27B H 0.3517 0.1725 0.0898 0.077 Uiso 1 1 calc R
H27C H 0.4369 0.1512 0.0493 0.077 Uiso 1 1 calc R
C28 C 0.59903(17) 0.27830(14) 0.39732(10) 0.0152(4) Uani 1 1 d .
C29 C 0.53513(18) 0.21731(14) 0.36388(10) 0.0168(4) Uani 1 1 d .
C30 C 0.48153(19) 0.15578(15) 0.38834(11) 0.0203(5) Uani 1 1 d .
C31 C 0.48920(19) 0.15356(15) 0.44930(11) 0.0206(5) Uani 1 1 d .
C32 C 0.55112(19) 0.21245(15) 0.48485(10) 0.0190(5) Uani 1 1 d .
C33 C 0.60528(18) 0.27116(14) 0.45880(10) 0.0166(4) Uani 1 1 d .
C34 C 0.79870(18) 0.32643(13) 0.38188(10) 0.0148(4) Uani 1 1 d .
C35 C 0.84817(19) 0.25455(14) 0.40787(10) 0.0158(4) Uani 1 1 d .
C36 C 0.95821(19) 0.23632(14) 0.41390(10) 0.0176(4) Uani 1 1 d .
C37 C 1.02561(18) 0.29024(15) 0.39324(10) 0.0182(4) Uani 1 1 d .
C38 C 0.98142(19) 0.36317(15) 0.36697(10) 0.0182(4) Uani 1 1 d .
C39 C 0.87178(19) 0.37851(14) 0.36190(10) 0.0165(4) Uani 1 1 d .
C40 C 0.65169(19) 0.43700(14) 0.40853(10) 0.0157(4) Uani 1 1 d .
C41 C 0.5465(2) 0.46532(14) 0.40734(10) 0.0174(4) Uani 1 1 d .
C42 C 0.5216(2) 0.53391(14) 0.43770(11) 0.0200(5) Uani 1 1 d .
C43 C 0.6052(2) 0.57595(14) 0.47518(11) 0.0212(5) Uani 1 1 d .
C44 C 0.7109(2) 0.54871(14) 0.48096(11) 0.0199(5) Uani 1 1 d .
C45 C 0.73225(19) 0.48186(14) 0.44755(10) 0.0175(4) Uani 1 1 d .
C46 C 0.3112(2) 0.55220(16) 0.09865(12) 0.0228(5) Uani 1 1 d .
H46A H 0.243(3) 0.560(2) 0.1063(16) 0.032(9) Uiso 1 1 d .
H46B H 0.370(2) 0.5967(19) 0.1093(13) 0.021(7) Uiso 1 1 d .
C47 C 0.3283(2) 0.48681(16) 0.06237(10) 0.0211(5) Uani 1 1 d .
C48 C 0.4400(2) 0.46711(16) 0.06293(11) 0.0222(5) Uani 1 1 d .
H48A H 0.455(3) 0.415(2) 0.0443(14) 0.025(8) Uiso 1 1 d .
H48B H 0.490(3) 0.510(2) 0.0653(14) 0.025(8) Uiso 1 1 d .
C49 C 0.2373(2) 0.42849(19) 0.03523(12) 0.0319(6) Uani 1 1 d .
H49A H 0.1780 0.4334 0.0566 0.048 Uiso 1 1 calc R
H49B H 0.2652 0.3719 0.0386 0.048 Uiso 1 1 calc R
H49C H 0.2096 0.4423 -0.0072 0.048 Uiso 1 1 calc R

loop_
_atom_site_aniso_label
_atom_site_aniso_U_11
_atom_site_aniso_U_22
_atom_site_aniso_U_33
_atom_site_aniso_U_23
_atom_site_aniso_U_13
_atom_site_aniso_U_12
Pd 0.01490(9) 0.01668(9) 0.01436(9) 0.00078(5) 0.00383(6) 0.00228(6)
B1 0.0156(11) 0.0131(11) 0.0140(11) 0.0007(9) 0.0037(9) 0.0016(9)
N1 0.0135(8) 0.0122(8) 0.0145(9) 0.0007(7) 0.0049(7) 0.0015(7)
N2 0.0146(8) 0.0154(9) 0.0130(9) -0.0001(7) 0.0048(7) 0.0025(7)
F1 0.0297(7) 0.0228(7) 0.0146(6) -0.0013(5) 0.0038(5) -0.0068(6)
F2 0.0272(8) 0.0282(8) 0.0284(8) -0.0017(6) 0.0028(6) -0.0140(6)
F3 0.0294(8) 0.0334(8) 0.0307(8) 0.0087(7) 0.0112(6) -0.0122(7)
F4 0.0316(8) 0.0305(8) 0.0170(7) 0.0045(6) 0.0108(6) 0.0005(6)
F5 0.0280(7) 0.0192(7) 0.0143(6) -0.0008(5) 0.0028(5) -0.0025(5)
F6 0.0203(7) 0.0163(6) 0.0287(7) 0.0069(5) 0.0090(6) 0.0015(5)
F7 0.0233(7) 0.0192(7) 0.0316(8) 0.0056(6) 0.0065(6) 0.0089(6)
F8 0.0155(6) 0.0315(8) 0.0288(7) 0.0021(6) 0.0078(6) 0.0054(6)
F9 0.0194(7) 0.0265(7) 0.0311(8) 0.0064(6) 0.0096(6) -0.0038(6)
F10 0.0203(7) 0.0153(6) 0.0272(7) 0.0065(5) 0.0056(6) 0.0009(5)
F11 0.0174(6) 0.0226(7) 0.0194(6) 0.0000(5) 0.0051(5) 0.0008(5)
F12 0.0264(8) 0.0271(7) 0.0299(8) 0.0018(6) 0.0147(6) 0.0105(6)
F13 0.0440(9) 0.0193(7) 0.0292(8) -0.0076(6) 0.0189(7) 0.0034(6)
F14 0.0357(8) 0.0215(7) 0.0205(7) -0.0065(6) 0.0054(6) -0.0066(6)
F15 0.0192(7) 0.0240(7) 0.0241(7) -0.0058(5) 0.0022(6) 0.0007(5)
C1 0.0158(10) 0.0144(10) 0.0149(10) 0.0007(8) 0.0054(8) 0.0005(8)
C2 0.0132(9) 0.0126(10) 0.0150(10) 0.0012(8) 0.0032(8) -0.0003(8)
C3 0.0155(10) 0.0146(10) 0.0148(10) 0.0017(8) 0.0033(8) 0.0022(8)
C4 0.0143(10) 0.0140(10) 0.0134(10) 0.0010(7) 0.0045(8) 0.0031(8)
C5 0.0174(11) 0.0161(10) 0.0148(10) 0.0003(8) 0.0037(8) 0.0008(8)
C6 0.0230(12) 0.0153(11) 0.0238(12) -0.0008(9) 0.0058(9) 0.0032(9)
C7 0.0205(11) 0.0212(12) 0.0280(12) -0.0018(10) 0.0076(10) 0.0072(9)
C8 0.0155(11) 0.0230(12) 0.0285(12) -0.0014(10) 0.0055(9) 0.0019(9)
C9 0.0162(10) 0.0166(11) 0.0188(11) 0.0000(8) 0.0047(8) 0.0004(8)
C10 0.0181(11) 0.0166(11) 0.0251(12) 0.0018(9) 0.0045(9) -0.0019(9)
C11 0.0362(14) 0.0294(14) 0.0229(12) -0.0021(10) 0.0070(11) -0.0144(11)
C12 0.0379(15) 0.0452(17) 0.0277(14) -0.0099(12) 0.0165(12) -0.0204(13)
C13 0.0165(10) 0.0165(11) 0.0258(12) -0.0005(9) 0.0060(9) -0.0020(8)
C14 0.0311(13) 0.0252(13) 0.0274(13) 0.0008(10) 0.0113(11) -0.0067(10)
C15 0.0259(12) 0.0245(12) 0.0266(13) -0.0031(10) 0.0059(10) -0.0071(10)
C16 0.0175(10) 0.0203(11) 0.0130(10) -0.0003(8) 0.0047(8) 0.0077(9)
C17 0.0204(11) 0.0252(12) 0.0175(11) 0.0032(9) 0.0071(9) 0.0067(9)
C18 0.0279(13) 0.0381(15) 0.0222(12) 0.0043(11) 0.0131(10) 0.0087(11)
C19 0.0342(14) 0.0458(16) 0.0159(11) -0.0020(11) 0.0084(10) 0.0164(12)
C20 0.0310(13) 0.0356(14) 0.0183(12) -0.0079(10) 0.0008(10) 0.0124(11)
C21 0.0214(11) 0.0224(12) 0.0177(11) -0.0025(9) 0.0006(9) 0.0079(9)
C22 0.0254(12) 0.0268(13) 0.0251(12) 0.0028(10) 0.0119(10) -0.0012(10)
C23 0.0286(15) 0.0462(18) 0.0377(16) -0.0021(13) 0.0030(12) -0.0002(13)
C24 0.0464(18) 0.0328(16) 0.0420(17) 0.0096(13) 0.0179(14) -0.0047(13)
C25 0.0238(12) 0.0245(12) 0.0252(12) -0.0076(10) 0.0010(10) 0.0015(10)
C26 0.0381(18) 0.053(2) 0.093(3) 0.037(2) 0.0120(19) 0.0035(16)
C27 0.0356(17) 0.071(3) 0.0401(18) -0.0039(17) -0.0073(14) -0.0154(17)
C28 0.0138(10) 0.0154(10) 0.0171(10) 0.0009(8) 0.0050(8) 0.0024(8)
C29 0.0170(10) 0.0184(11) 0.0150(10) 0.0019(8) 0.0039(8) 0.0005(8)
C30 0.0163(10) 0.0213(11) 0.0233(12) -0.0006(9) 0.0043(9) -0.0040(9)
C31 0.0171(11) 0.0219(12) 0.0248(12) 0.0064(9) 0.0092(9) -0.0021(9)
C32 0.0198(11) 0.0222(11) 0.0167(11) 0.0032(9) 0.0076(9) 0.0037(9)
C33 0.0157(10) 0.0161(10) 0.0178(11) -0.0009(8) 0.0036(8) 0.0016(8)
C34 0.0170(10) 0.0148(10) 0.0125(10) -0.0013(8) 0.0032(8) 0.0013(8)
C35 0.0187(10) 0.0139(10) 0.0157(10) -0.0007(8) 0.0059(8) -0.0002(8)
C36 0.0193(11) 0.0162(10) 0.0171(10) 0.0008(8) 0.0035(8) 0.0052(8)
C37 0.0140(10) 0.0225(11) 0.0185(11) -0.0016(9) 0.0048(8) 0.0036(9)
C38 0.0181(11) 0.0202(11) 0.0176(11) 0.0006(9) 0.0066(8) -0.0030(9)
C39 0.0197(11) 0.0135(10) 0.0160(10) 0.0015(8) 0.0037(8) 0.0019(8)
C40 0.0202(11) 0.0133(10) 0.0143(10) 0.0021(8) 0.0055(8) 0.0014(8)
C41 0.0215(11) 0.0169(11) 0.0148(11) 0.0015(8) 0.0061(9) 0.0007(8)
C42 0.0239(12) 0.0184(11) 0.0206(12) 0.0032(9) 0.0116(10) 0.0058(9)
C43 0.0348(13) 0.0139(11) 0.0196(11) -0.0009(9) 0.0161(10) 0.0028(9)
C44 0.0286(13) 0.0167(11) 0.0155(11) -0.0015(8) 0.0072(9) -0.0039(9)
C45 0.0202(11) 0.0164(10) 0.0173(10) 0.0013(9) 0.0068(9) 0.0012(9)
C46 0.0183(11) 0.0251(12) 0.0237(12) 0.0069(10) 0.0017(9) 0.0064(10)
C47 0.0226(12) 0.0259(12) 0.0129(10) 0.0073(9) 0.0001(9) 0.0022(10)
C48 0.0279(13) 0.0252(13) 0.0149(11) 0.0033(9) 0.0081(9) 0.0012(10)
C49 0.0306(14) 0.0369(15) 0.0241(13) 0.0009(11) -0.0027(11) -0.0046(12)

loop_
_atom_type_symbol
_atom_type_description
_atom_type_scat_dispersion_real
_atom_type_scat_dispersion_imag
_atom_type_scat_source
C C 0.0181 0.0091 'International Tables Vol C Tables 4.2.6.8 and 6.1.1.4'
H H 0.0000 0.0000 'International Tables Vol C Tables 4.2.6.8 and 6.1.1.4'
B B 0.0090 0.0039 'International Tables Vol C Tables 4.2.6.8 and 6.1.1.4'
N N 0.0311 0.0180 'International Tables Vol C Tables 4.2.6.8 and 6.1.1.4'
F F 0.0727 0.0534 'International Tables Vol C Tables 4.2.6.8 and 6.1.1.4'
Pd Pd 0.1215 3.9337 'International Tables Vol C Tables 4.2.6.8 and 6.1.1.4'

loop_
_geom_angle_atom_site_label_1
_geom_angle_atom_site_label_2
_geom_angle_atom_site_label_3
_geom_angle
C1 Pd C48 108.63(9)
C1 Pd C47 143.95(9)
C48 Pd C47 39.39(10)
C1 Pd C46 170.59(9)
C48 Pd C46 68.18(10)
C47 Pd C46 37.32(10)
C1 Pd C4 60.31(8)
C48 Pd C4 164.18(9)
C47 Pd C4 154.63(8)
C46 Pd C4 120.71(9)
C2 B1 C28 112.65(18)
C2 B1 C34 102.85(17)
C28 B1 C34 110.15(17)
C2 B1 C40 113.76(18)
C28 B1 C40 106.40(17)
C34 B1 C40 111.09(18)
C1 N1 C2 112.70(18)
C1 N1 C4 109.12(17)
C2 N1 C4 138.12(18)
C1 N2 C3 109.36(18)
C1 N2 C16 124.19(18)
C3 N2 C16 126.27(18)
N2 C1 N1 105.82(18)
N2 C1 Pd 147.55(17)
N1 C1 Pd 106.60(15)
C3 C2 N1 101.95(18)
C3 C2 B1 123.74(19)
N1 C2 B1 134.29(19)
C2 C3 N2 110.17(19)
C9 C4 C5 122.5(2)
C9 C4 N1 117.91(19)
C5 C4 N1 119.4(2)
C9 C4 Pd 81.91(13)
C5 C4 Pd 99.32(14)
N1 C4 Pd 83.96(12)
C6 C5 C4 117.1(2)
C6 C5 C10 121.2(2)
C4 C5 C10 121.7(2)
C7 C6 C5 121.6(2)
C8 C7 C6 120.4(2)
C7 C8 C9 121.1(2)
C8 C9 C4 117.2(2)
C8 C9 C13 119.3(2)
C4 C9 C13 123.1(2)
C11 C10 C5 113.0(2)
C11 C10 C12 109.0(2)
C5 C10 C12 110.5(2)
C9 C13 C15 112.1(2)
C9 C13 C14 110.7(2)
C15 C13 C14 110.2(2)
C17 C16 C21 123.6(2)
C17 C16 N2 117.9(2)
C21 C16 N2 118.5(2)
C16 C17 C18 117.1(2)
C16 C17 C22 122.6(2)
C18 C17 C22 120.3(2)
C19 C18 C17 120.8(3)
C20 C19 C18 120.7(2)
C19 C20 C21 121.3(3)
C20 C21 C16 116.5(2)
C20 C21 C25 121.4(2)
C16 C21 C25 122.1(2)
C17 C22 C23 111.3(2)
C17 C22 C24 111.4(2)
C23 C22 C24 110.6(2)
C26 C25 C21 111.0(2)
C26 C25 C27 111.1(3)
C21 C25 C27 112.9(2)
C29 C28 C33 113.0(2)
C29 C28 B1 126.6(2)
C33 C28 B1 120.4(2)
F1 C29 C30 114.3(2)
F1 C29 C28 121.5(2)
C30 C29 C28 124.2(2)
F2 C30 C31 119.9(2)
F2 C30 C29 120.4(2)
C31 C30 C29 119.7(2)
F3 C31 C30 120.9(2)
F3 C31 C32 120.3(2)
C30 C31 C32 118.9(2)
F4 C32 C31 119.6(2)
F4 C32 C33 120.9(2)
C31 C32 C33 119.5(2)
F5 C33 C32 115.5(2)
F5 C33 C28 119.7(2)
C32 C33 C28 124.7(2)
C35 C34 C39 112.6(2)
C35 C34 B1 127.2(2)
C39 C34 B1 120.17(19)
F6 C35 C36 114.05(19)
F6 C35 C34 121.9(2)
C36 C35 C34 124.1(2)
F7 C36 C37 119.9(2)
F7 C36 C35 119.7(2)
C37 C36 C35 120.4(2)
F8 C37 C36 120.7(2)
F8 C37 C38 120.8(2)
C36 C37 C38 118.5(2)
F9 C38 C39 121.3(2)
F9 C38 C37 119.6(2)
C39 C38 C37 119.1(2)
F10 C39 C38 115.7(2)
F10 C39 C34 118.9(2)
C38 C39 C34 125.4(2)
C41 C40 C45 112.9(2)
C41 C40 B1 119.2(2)
C45 C40 B1 127.6(2)
F11 C41 C42 115.6(2)
F11 C41 C40 119.3(2)
C42 C41 C40 125.1(2)
F12 C42 C43 120.2(2)
F12 C42 C41 120.8(2)
C43 C42 C41 119.0(2)
F13 C43 C44 120.2(2)
F13 C43 C42 120.9(2)
C44 C43 C42 118.9(2)
F14 C44 C43 119.8(2)
F14 C44 C45 120.3(2)
C43 C44 C45 119.9(2)
F15 C45 C44 114.2(2)
F15 C45 C40 121.7(2)
C44 C45 C40 124.0(2)
C47 C46 Pd 70.04(14)
C46 C47 C48 116.4(2)
C46 C47 C49 121.4(2)
C48 C47 C49 120.8(2)
C46 C47 Pd 72.65(14)
C48 C47 Pd 67.71(13)
C49 C47 Pd 118.73(17)
C47 C48 Pd 72.90(14)

loop_
_geom_bond_atom_site_label_1
_geom_bond_atom_site_label_2
_geom_bond_distance
Pd C1 2.025(2)
Pd C48 2.091(2)
Pd C47 2.160(2)
Pd C46 2.193(2)
Pd C4 2.474(2)
B1 C2 1.646(3)
B1 C28 1.658(3)
B1 C34 1.660(3)
B1 C40 1.660(3)
N1 C1 1.353(3)
N1 C2 1.417(3)
N1 C4 1.461(3)
N2 C1 1.332(3)
N2 C3 1.393(3)
N2 C16 1.442(3)
F1 C29 1.355(3)
F2 C30 1.347(3)
F3 C31 1.345(3)
F4 C32 1.347(3)
F5 C33 1.350(3)
F6 C35 1.355(3)
F7 C36 1.350(3)
F8 C37 1.342(3)
F9 C38 1.342(3)
F10 C39 1.355(3)
F11 C41 1.352(3)
F12 C42 1.343(3)
F13 C43 1.345(3)
F14 C44 1.344(3)
F15 C45 1.352(3)
C2 C3 1.366(3)
C4 C9 1.414(3)
C4 C5 1.416(3)
C5 C6 1.395(3)
C5 C10 1.522(3)
C6 C7 1.386(4)
C7 C8 1.384(4)
C8 C9 1.404(3)
C9 C13 1.526(3)
C10 C11 1.522(3)
C10 C12 1.529(4)
C13 C15 1.530(3)
C13 C14 1.536(3)
C16 C17 1.397(3)
C16 C21 1.403(3)
C17 C18 1.399(3)
C17 C22 1.527(4)
C18 C19 1.383(4)
C19 C20 1.379(4)
C20 C21 1.399(3)
C21 C25 1.519(4)
C22 C23 1.527(4)
C22 C24 1.530(4)
C25 C26 1.514(4)
C25 C27 1.520(4)
C28 C29 1.390(3)
C28 C33 1.395(3)
C29 C30 1.389(3)
C30 C31 1.376(3)
C31 C32 1.377(4)
C32 C33 1.380(3)
C34 C35 1.391(3)
C34 C39 1.396(3)
C35 C36 1.388(3)
C36 C37 1.372(3)
C37 C38 1.386(3)
C38 C39 1.377(3)
C40 C41 1.392(3)
C40 C45 1.394(3)
C41 C42 1.384(3)
C42 C43 1.378(4)
C43 C44 1.375(4)
C44 C45 1.387(3)
C46 C47 1.393(4)
C47 C48 1.434(4)
C47 C49 1.506(4)

loop_
_geom_torsion_atom_site_label_1
_geom_torsion_atom_site_label_2
_geom_torsion_atom_site_label_3
_geom_torsion_atom_site_label_4
_geom_torsion
C3 N2 C1 N1 -0.5(2)
C16 N2 C1 N1 -175.8(2)
C3 N2 C1 Pd 177.1(2)
C16 N2 C1 Pd 1.7(4)
C2 N1 C1 N2 0.5(2)
C4 N1 C1 N2 178.39(17)
C2 N1 C1 Pd -178.12(14)
C4 N1 C1 Pd -0.3(2)
C48 Pd C1 N2 -9.9(3)
C47 Pd C1 N2 12.9(4)
C46 Pd C1 N2 -78.5(7)
C4 Pd C1 N2 -177.4(3)
C48 Pd C1 N1 167.72(15)
C47 Pd C1 N1 -169.58(14)
C46 Pd C1 N1 99.1(6)
C4 Pd C1 N1 0.16(13)
C1 N1 C2 C3 -0.3(2)
C4 N1 C2 C3 -177.3(2)
C1 N1 C2 B1 -178.6(2)
C4 N1 C2 B1 4.4(4)
C28 B1 C2 C3 -93.1(2)
C34 B1 C2 C3 25.5(3)
C40 B1 C2 C3 145.7(2)
C28 B1 C2 N1 84.8(3)
C34 B1 C2 N1 -156.6(2)
C40 B1 C2 N1 -36.4(3)
N1 C2 C3 N2 0.0(2)
B1 C2 C3 N2 178.51(19)
C1 N2 C3 C2 0.3(3)
C16 N2 C3 C2 175.5(2)
C1 N1 C4 C9 77.7(2)
C2 N1 C4 C9 -105.2(3)
C1 N1 C4 C5 -97.1(2)
C2 N1 C4 C5 79.9(3)
C1 N1 C4 Pd 0.20(16)
C2 N1 C4 Pd 177.3(2)
C1 Pd C4 C9 -119.52(15)
C48 Pd C4 C9 -168.0(3)
C47 Pd C4 C9 46.3(2)
C46 Pd C4 C9 71.31(16)
C1 Pd C4 C5 118.73(17)
C48 Pd C4 C5 70.2(4)
C47 Pd C4 C5 -75.4(2)
C46 Pd C4 C5 -50.44(18)
C1 Pd C4 N1 -0.14(11)
C48 Pd C4 N1 -48.6(4)
C47 Pd C4 N1 165.70(18)
C46 Pd C4 N1 -169.31(12)
C9 C4 C5 C6 3.2(3)
N1 C4 C5 C6 177.7(2)
Pd C4 C5 C6 89.5(2)
C9 C4 C5 C10 -174.7(2)
N1 C4 C5 C10 -0.1(3)
Pd C4 C5 C10 -88.4(2)
C4 C5 C6 C7 -1.9(4)
C10 C5 C6 C7 175.9(2)
C5 C6 C7 C8 -0.8(4)
C6 C7 C8 C9 2.5(4)
C7 C8 C9 C4 -1.3(4)
C7 C8 C9 C13 172.1(2)
C5 C4 C9 C8 -1.6(3)
N1 C4 C9 C8 -176.3(2)
Pd C4 C9 C8 -97.5(2)
C5 C4 C9 C13 -174.7(2)
N1 C4 C9 C13 10.6(3)
Pd C4 C9 C13 89.3(2)
C6 C5 C10 C11 37.0(3)
C4 C5 C10 C11 -145.3(2)
C6 C5 C10 C12 -85.5(3)
C4 C5 C10 C12 92.2(3)
C8 C9 C13 C15 64.5(3)
C4 C9 C13 C15 -122.5(2)
C8 C9 C13 C14 -59.0(3)
C4 C9 C13 C14 114.0(2)
C1 N2 C16 C17 98.5(3)
C3 N2 C16 C17 -76.1(3)
C1 N2 C16 C21 -80.1(3)
C3 N2 C16 C21 105.3(3)
C21 C16 C17 C18 -1.5(4)
N2 C16 C17 C18 180.0(2)
C21 C16 C17 C22 178.3(2)
N2 C16 C17 C22 -0.3(3)
C16 C17 C18 C19 0.9(4)
C22 C17 C18 C19 -178.9(2)
C17 C18 C19 C20 0.0(4)
C18 C19 C20 C21 -0.3(4)
C19 C20 C21 C16 -0.2(4)
C19 C20 C21 C25 -177.9(2)
C17 C16 C21 C20 1.2(3)
N2 C16 C21 C20 179.7(2)
C17 C16 C21 C25 178.8(2)
N2 C16 C21 C25 -2.7(3)
C16 C17 C22 C23 113.2(3)
C18 C17 C22 C23 -67.0(3)
C16 C17 C22 C24 -122.8(3)
C18 C17 C22 C24 56.9(3)
C20 C21 C25 C26 83.5(3)
C16 C21 C25 C26 -94.0(3)
C20 C21 C25 C27 -42.0(4)
C16 C21 C25 C27 140.5(3)
C2 B1 C28 C29 14.3(3)
C34 B1 C28 C29 -99.9(2)
C40 B1 C28 C29 139.6(2)
C2 B1 C28 C33 -168.24(19)
C34 B1 C28 C33 77.6(2)
C40 B1 C28 C33 -42.9(3)
C33 C28 C29 F1 -177.2(2)
B1 C28 C29 F1 0.4(3)
C33 C28 C29 C30 0.7(3)
B1 C28 C29 C30 178.3(2)
F1 C29 C30 F2 -0.5(3)
C28 C29 C30 F2 -178.5(2)
F1 C29 C30 C31 178.8(2)
C28 C29 C30 C31 0.8(4)
F2 C30 C31 F3 -0.2(4)
C29 C30 C31 F3 -179.5(2)
F2 C30 C31 C32 178.7(2)
C29 C30 C31 C32 -0.6(4)
F3 C31 C32 F4 -0.5(3)
C30 C31 C32 F4 -179.4(2)
F3 C31 C32 C33 177.9(2)
C30 C31 C32 C33 -1.1(4)
F4 C32 C33 F5 3.6(3)
C31 C32 C33 F5 -174.7(2)
F4 C32 C33 C28 -178.9(2)
C31 C32 C33 C28 2.8(4)
C29 C28 C33 F5 174.93(19)
B1 C28 C33 F5 -2.9(3)
C29 C28 C33 C32 -2.5(3)
B1 C28 C33 C32 179.7(2)
C2 B1 C34 C35 -119.4(2)
C28 B1 C34 C35 0.9(3)
C40 B1 C34 C35 118.5(2)
C2 B1 C34 C39 58.1(2)
C28 B1 C34 C39 178.36(19)
C40 B1 C34 C39 -64.0(3)
C39 C34 C35 F6 -178.73(19)
B1 C34 C35 F6 -1.1(3)
C39 C34 C35 C36 0.5(3)
B1 C34 C35 C36 178.1(2)
F6 C35 C36 F7 -0.5(3)
C34 C35 C36 F7 -179.7(2)
F6 C35 C36 C37 178.7(2)
C34 C35 C36 C37 -0.5(4)
F7 C36 C37 F8 0.6(3)
C35 C36 C37 F8 -178.6(2)
F7 C36 C37 C38 179.8(2)
C35 C36 C37 C38 0.7(3)
F8 C37 C38 F9 -1.8(3)
C36 C37 C38 F9 179.0(2)
F8 C37 C38 C39 178.5(2)
C36 C37 C38 C39 -0.8(3)
F9 C38 C39 F10 -0.4(3)
C37 C38 C39 F10 179.4(2)
F9 C38 C39 C34 -179.0(2)
C37 C38 C39 C34 0.8(4)
C35 C34 C39 F10 -179.18(19)
B1 C34 C39 F10 3.0(3)
C35 C34 C39 C38 -0.6(3)
B1 C34 C39 C38 -178.4(2)
C2 B1 C40 C41 67.8(3)
C28 B1 C40 C41 -56.8(2)
C34 B1 C40 C41 -176.72(19)
C2 B1 C40 C45 -119.4(2)
C28 B1 C40 C45 116.0(2)
C34 B1 C40 C45 -3.9(3)
C45 C40 C41 F11 -173.45(19)
B1 C40 C41 F11 0.4(3)
C45 C40 C41 C42 4.3(3)
B1 C40 C41 C42 178.1(2)
F11 C41 C42 F12 -5.5(3)
C40 C41 C42 F12 176.6(2)
F11 C41 C42 C43 173.8(2)
C40 C41 C42 C43 -4.1(4)
F12 C42 C43 F13 1.0(3)
C41 C42 C43 F13 -178.3(2)
F12 C42 C43 C44 179.7(2)
C41 C42 C43 C44 0.4(3)
F13 C43 C44 F14 2.2(3)
C42 C43 C44 F14 -176.5(2)
F13 C43 C44 C45 -178.8(2)
C42 C43 C44 C45 2.5(3)
F14 C44 C45 F15 0.2(3)
C43 C44 C45 F15 -178.8(2)
F14 C44 C45 C40 176.9(2)
C43 C44 C45 C40 -2.1(4)
C41 C40 C45 F15 175.2(2)
B1 C40 C45 F15 2.1(4)
C41 C40 C45 C44 -1.2(3)
B1 C40 C45 C44 -174.4(2)
C1 Pd C46 C47 103.9(6)
C48 Pd C46 C47 32.00(15)
C4 Pd C46 C47 -162.63(14)
Pd C46 C47 C48 -53.21(19)
Pd C46 C47 C49 113.5(2)
C1 Pd C47 C46 -164.35(16)
C48 Pd C47 C46 -129.2(2)
C4 Pd C47 C46 36.8(3)
C1 Pd C47 C48 -35.2(2)
C46 Pd C47 C48 129.2(2)
C4 Pd C47 C48 165.98(18)
C1 Pd C47 C49 78.8(3)
C48 Pd C47 C49 114.0(3)
C46 Pd C47 C49 -116.8(3)
C4 Pd C47 C49 -80.0(3)
C46 C47 C48 Pd 55.7(2)
C49 C47 C48 Pd -111.1(2)
C1 Pd C48 C47 159.03(14)
C46 Pd C48 C47 -30.41(15)
C4 Pd C48 C47 -157.6(3)
